data_1554388
loop_
_publ_author_name
'Li, Jia'
'Luo, Man'
'Sheng, Xingchao'
'Hua, Haiming'
'Yao, Weiwei'
'Pullarkat, Sumod A.'
'Xu, Li'
'Ma, Mengtao'

_publ_section_title
;
 Unsymmetrical \b-diketiminate magnesium(i) complexes: syntheses and
 application in catalytic hydroboration of alkyne, nitrile and carbonyl
 compounds
;
_journal_issue 24
_journal_name_full 'Organic Chemistry Frontiers'
_journal_page_first 3538
_journal_paper_doi 10.1039/C8QO00720A
_journal_volume 5
_journal_year 2018
_chemical_formula_moiety 'C58 H76 Cl2 Mg2 N4'
_chemical_formula_sum 'C58 H76 Cl2 Mg2 N4'
_chemical_formula_weight 948.75
_space_group_crystal_system monoclinic
_space_group_IT_number 14
_space_group_name_Hall '-P 2ybc'
_space_group_name_H-M_alt 'P 1 21/c 1'
_atom_sites_solution_hydrogens geom
_audit_creation_method SHELXL-2014/7
_audit_update_record
;
2018-01-02 deposited with the CCDC.
2018-11-06 downloaded from the CCDC.
;
_cell_angle_alpha 90
_cell_angle_beta 95.2980(10)
_cell_angle_gamma 90
_cell_formula_units_Z 2
_cell_length_a 11.9804(6)
_cell_length_b 15.2444(7)
_cell_length_c 15.0882(7)
_cell_measurement_reflns_used 9949
_cell_measurement_temperature 135(2)
_cell_measurement_theta_max 25.097
_cell_measurement_theta_min 2.472
_cell_volume 2743.8(2)
_computing_structure_refinement 'SHELXL-2014/7 (Sheldrick, 2014)'
_diffrn_ambient_temperature 135(2)
_diffrn_measured_fraction_theta_full 0.997
_diffrn_measured_fraction_theta_max 0.997
_diffrn_measurement_device_type 'BRUKER D8 VENTURE PHOTON'
_diffrn_measurement_method 'PHI AND OMEGA SCANS'
_diffrn_radiation_type MoK\a
_diffrn_radiation_wavelength 0.71073
_diffrn_reflns_av_R_equivalents 0.0343
_diffrn_reflns_av_unetI/netI 0.0236
_diffrn_reflns_Laue_measured_fraction_full 0.997
_diffrn_reflns_Laue_measured_fraction_max 0.997
_diffrn_reflns_limit_h_max 14
_diffrn_reflns_limit_h_min -14
_diffrn_reflns_limit_k_max 18
_diffrn_reflns_limit_k_min -18
_diffrn_reflns_limit_l_max 17
_diffrn_reflns_limit_l_min -17
_diffrn_reflns_number 35550
_diffrn_reflns_point_group_measured_fraction_full 0.997
_diffrn_reflns_point_group_measured_fraction_max 0.997
_diffrn_reflns_theta_full 25.117
_diffrn_reflns_theta_max 25.117
_diffrn_reflns_theta_min 2.168
_diffrn_source 'FINE-FOCUS SEALED TUBE'
_exptl_absorpt_coefficient_mu 0.181
_exptl_crystal_colour colorless
_exptl_crystal_density_diffrn 1.148
_exptl_crystal_description cube
_exptl_crystal_F_000 1020
_exptl_crystal_size_max 0.15
_exptl_crystal_size_mid 0.15
_exptl_crystal_size_min 0.15
_refine_diff_density_max 0.306
_refine_diff_density_min -0.234
_refine_diff_density_rms 0.046
_refine_ls_extinction_method none
_refine_ls_goodness_of_fit_ref 1.033
_refine_ls_hydrogen_treatment constr
_refine_ls_matrix_type full
_refine_ls_number_parameters 307
_refine_ls_number_reflns 4881
_refine_ls_number_restraints 0
_refine_ls_restrained_S_all 1.033
_refine_ls_R_factor_all 0.0573
_refine_ls_R_factor_gt 0.0406
_refine_ls_shift/su_max 0.001
_refine_ls_shift/su_mean 0.000
_refine_ls_structure_factor_coef Fsqd
_refine_ls_weighting_details 'w=1/[\s^2^(Fo^2^)+(0.0445P)^2^+2.0869P] where P=(Fo^2^+2Fc^2^)/3'
_refine_ls_weighting_scheme calc
_refine_ls_wR_factor_gt 0.0939
_refine_ls_wR_factor_ref 0.1047
_reflns_Friedel_coverage 0.000
_reflns_number_gt 3866
_reflns_number_total 4881
_reflns_threshold_expression 'I > 2\s(I)'
_cod_data_source_file c8qo00720a2.cif
_cod_data_source_block MT16511A_a
_cod_original_sg_symbol_H-M 'P 21/c'
_cod_database_code 1554388
_shelx_shelxl_version_number 2014/7
_shelx_space_group_comment
;
The symmetry employed for this shelxl refinement is uniquely defined
by the following loop, which should always be used as a source of
symmetry information in preference to the above space-group names.
They are only intended as comments.
;

loop_
_space_group_symop_operation_xyz
'x, y, z'
'-x, y+1/2, -z+1/2'
'-x, -y, -z'
'x, -y-1/2, z-1/2'

loop_
_atom_site_label
_atom_site_type_symbol
_atom_site_fract_x
_atom_site_fract_y
_atom_site_fract_z
_atom_site_U_iso_or_equiv
_atom_site_adp_type
_atom_site_occupancy
_atom_site_site_symmetry_order
_atom_site_calc_flag
_atom_site_refinement_flags_posn
_atom_site_refinement_flags_adp
Cl1 Cl 0.56985(4) 0.43634(3) 0.43198(3) 0.02708(14) Uani 1 1 d . .
C1 C 0.79814(19) 0.79741(14) 0.45851(15) 0.0367(5) Uani 1 1 d . .
H1A H 0.8801 0.7987 0.4608 0.055 Uiso 1 1 calc R U
H1B H 0.7718 0.8480 0.4908 0.055 Uiso 1 1 calc R U
H1C H 0.7663 0.7997 0.3963 0.055 Uiso 1 1 calc R U
N1 N 0.67358(12) 0.66851(10) 0.46483(10) 0.0200(3) Uani 1 1 d . .
Mg1 Mg 0.61653(5) 0.56025(4) 0.52279(4) 0.01967(16) Uani 1 1 d . .
N2 N 0.74944(13) 0.54698(10) 0.61328(10) 0.0210(3) Uani 1 1 d . .
C2 C 0.76122(16) 0.71362(12) 0.50110(13) 0.0242(4) Uani 1 1 d . .
C5 C 0.91231(18) 0.60264(14) 0.70704(14) 0.0358(5) Uani 1 1 d . .
H5A H 0.9675 0.5585 0.6929 0.054 Uiso 1 1 calc R U
H5B H 0.8772 0.5845 0.7603 0.054 Uiso 1 1 calc R U
H5C H 0.9498 0.6592 0.7181 0.054 Uiso 1 1 calc R U
C4 C 0.82329(16) 0.61140(13) 0.62947(12) 0.0239(4) Uani 1 1 d . .
C3 C 0.82616(16) 0.68833(13) 0.57894(13) 0.0270(5) Uani 1 1 d . .
H3 H 0.8808 0.7300 0.6009 0.032 Uiso 1 1 calc R U
C6 C 0.61846(15) 0.69788(11) 0.38109(12) 0.0195(4) Uani 1 1 d . .
C7 C 0.65299(16) 0.66351(12) 0.30173(12) 0.0227(4) Uani 1 1 d . .
C9 C 0.51537(16) 0.75468(12) 0.21936(12) 0.0251(4) Uani 1 1 d . .
H9 H 0.4815 0.7755 0.1639 0.030 Uiso 1 1 calc R U
C8 C 0.60088(16) 0.69402(12) 0.22127(12) 0.0245(4) Uani 1 1 d . .
H8 H 0.6246 0.6727 0.1669 0.029 Uiso 1 1 calc R U
C12 C 0.48406(16) 0.79101(12) 0.46445(12) 0.0243(4) Uani 1 1 d . .
H12 H 0.5230 0.7582 0.5157 0.029 Uiso 1 1 calc R U
C11 C 0.52882(15) 0.75727(12) 0.37969(12) 0.0205(4) Uani 1 1 d . .
C10 C 0.47913(16) 0.78503(12) 0.29747(12) 0.0232(4) Uani 1 1 d . .
H10 H 0.4189 0.8258 0.2953 0.028 Uiso 1 1 calc R U
C15 C 0.74561(18) 0.59550(14) 0.30101(14) 0.0318(5) Uani 1 1 d . .
H15 H 0.7588 0.5710 0.3626 0.038 Uiso 1 1 calc R U
C14 C 0.5069(2) 0.88850(14) 0.47984(15) 0.0406(6) Uani 1 1 d . .
H14A H 0.5877 0.8994 0.4824 0.061 Uiso 1 1 calc R U
H14B H 0.4791 0.9064 0.5362 0.061 Uiso 1 1 calc R U
H14C H 0.4685 0.9223 0.4309 0.061 Uiso 1 1 calc R U
C13 C 0.35848(18) 0.77357(15) 0.46388(14) 0.0348(5) Uani 1 1 d . .
H13A H 0.3178 0.8082 0.4166 0.052 Uiso 1 1 calc R U
H13B H 0.3333 0.7903 0.5215 0.052 Uiso 1 1 calc R U
H13C H 0.3437 0.7110 0.4532 0.052 Uiso 1 1 calc R U
C16 C 0.85493(19) 0.63632(18) 0.2778(2) 0.0532(7) Uani 1 1 d . .
H16A H 0.9132 0.5911 0.2795 0.080 Uiso 1 1 calc R U
H16B H 0.8777 0.6824 0.3210 0.080 Uiso 1 1 calc R U
H16C H 0.8443 0.6618 0.2180 0.080 Uiso 1 1 calc R U
C19 C 0.83537(15) 0.40145(13) 0.63384(13) 0.0248(4) Uani 1 1 d . .
C18 C 0.76641(15) 0.46717(12) 0.66362(12) 0.0206(4) Uani 1 1 d . .
C17 C 0.7133(2) 0.51962(15) 0.23864(17) 0.0441(6) Uani 1 1 d . .
H17A H 0.7077 0.5404 0.1769 0.066 Uiso 1 1 calc R U
H17B H 0.6408 0.4958 0.2522 0.066 Uiso 1 1 calc R U
H17C H 0.7706 0.4737 0.2466 0.066 Uiso 1 1 calc R U
C20 C 0.84918(16) 0.32443(13) 0.68275(14) 0.0278(5) Uani 1 1 d . .
H20 H 0.8967 0.2799 0.6632 0.033 Uiso 1 1 calc R U
C21 C 0.79575(16) 0.31037(13) 0.75938(13) 0.0266(4) Uani 1 1 d . .
C22 C 0.72668(16) 0.37589(13) 0.78604(13) 0.0259(4) Uani 1 1 d . .
H22 H 0.6885 0.3668 0.8377 0.031 Uiso 1 1 calc R U
C23 C 0.71093(16) 0.45447(12) 0.74025(12) 0.0225(4) Uani 1 1 d . .
C24 C 0.63727(18) 0.52425(14) 0.77403(13) 0.0329(5) Uani 1 1 d . .
H24A H 0.5695 0.5306 0.7329 0.049 Uiso 1 1 calc R U
H24B H 0.6779 0.5801 0.7783 0.049 Uiso 1 1 calc R U
H24C H 0.6162 0.5076 0.8330 0.049 Uiso 1 1 calc R U
C25 C 0.81302(19) 0.22678(14) 0.81217(16) 0.0403(6) Uani 1 1 d . .
H25A H 0.7423 0.2094 0.8349 0.060 Uiso 1 1 calc R U
H25B H 0.8699 0.2363 0.8622 0.060 Uiso 1 1 calc R U
H25C H 0.8381 0.1803 0.7737 0.060 Uiso 1 1 calc R U
C26 C 0.89270(19) 0.41370(16) 0.55008(15) 0.0387(5) Uani 1 1 d . .
H26A H 0.9382 0.3618 0.5400 0.058 Uiso 1 1 calc R U
H26B H 0.9411 0.4656 0.5562 0.058 Uiso 1 1 calc R U
H26C H 0.8362 0.4217 0.4995 0.058 Uiso 1 1 calc R U
C27 C 0.9708(2) 0.46628(18) 0.91663(16) 0.0487(6) Uani 1 1 d . .
H27 H 0.9509 0.4428 0.8590 0.058 Uiso 1 1 calc R U
C28 C 0.9149(2) 0.44029(18) 0.98683(17) 0.0507(7) Uani 1 1 d . .
H28 H 0.8554 0.3990 0.9781 0.061 Uiso 1 1 calc R U
C29 C 0.9446(2) 0.4740(2) 1.07048(16) 0.0529(7) Uani 1 1 d . .
H29 H 0.9060 0.4554 1.1194 0.063 Uiso 1 1 calc R U

loop_
_atom_site_aniso_label
_atom_site_aniso_U_11
_atom_site_aniso_U_22
_atom_site_aniso_U_33
_atom_site_aniso_U_23
_atom_site_aniso_U_13
_atom_site_aniso_U_12
Cl1 0.0258(3) 0.0253(3) 0.0307(3) -0.0074(2) 0.0055(2) -0.0069(2)
C1 0.0405(13) 0.0297(12) 0.0378(13) 0.0096(9) -0.0080(10) -0.0158(10)
N1 0.0227(8) 0.0189(8) 0.0177(8) 0.0034(6) -0.0011(6) -0.0026(7)
Mg1 0.0207(3) 0.0192(3) 0.0185(3) 0.0025(2) -0.0014(2) -0.0052(3)
N2 0.0214(8) 0.0227(8) 0.0183(8) 0.0029(6) -0.0009(6) -0.0028(7)
C2 0.0261(10) 0.0216(10) 0.0245(10) 0.0022(8) 0.0009(8) -0.0050(8)
C5 0.0352(12) 0.0343(12) 0.0347(12) 0.0085(10) -0.0140(10) -0.0111(10)
C4 0.0233(10) 0.0262(10) 0.0213(10) -0.0006(8) -0.0028(8) -0.0034(8)
C3 0.0253(10) 0.0262(11) 0.0281(11) 0.0021(8) -0.0051(8) -0.0102(8)
C6 0.0229(10) 0.0159(9) 0.0193(9) 0.0035(7) -0.0006(7) -0.0066(8)
C7 0.0254(10) 0.0206(10) 0.0221(10) 0.0023(8) 0.0030(8) -0.0019(8)
C9 0.0316(11) 0.0236(10) 0.0189(10) 0.0040(8) -0.0037(8) -0.0006(9)
C8 0.0309(11) 0.0257(10) 0.0176(10) -0.0001(8) 0.0050(8) -0.0011(9)
C12 0.0321(11) 0.0196(10) 0.0211(10) -0.0004(8) 0.0024(8) -0.0007(8)
C11 0.0246(10) 0.0168(9) 0.0199(10) 0.0015(7) 0.0013(8) -0.0051(8)
C10 0.0263(10) 0.0187(9) 0.0242(10) 0.0023(8) -0.0001(8) 0.0014(8)
C15 0.0361(12) 0.0348(12) 0.0253(11) 0.0073(9) 0.0080(9) 0.0107(10)
C14 0.0635(16) 0.0289(12) 0.0309(12) -0.0078(9) 0.0120(11) -0.0073(11)
C13 0.0364(12) 0.0370(12) 0.0323(12) -0.0032(10) 0.0098(10) 0.0015(10)
C16 0.0286(13) 0.0543(16) 0.0768(19) -0.0020(14) 0.0053(12) 0.0067(12)
C19 0.0189(10) 0.0291(11) 0.0264(10) -0.0007(8) 0.0015(8) -0.0029(8)
C18 0.0189(9) 0.0217(10) 0.0203(9) 0.0015(7) -0.0032(7) -0.0034(8)
C17 0.0473(14) 0.0328(13) 0.0550(15) -0.0021(11) 0.0198(12) 0.0084(11)
C20 0.0206(10) 0.0251(10) 0.0374(12) -0.0022(9) 0.0002(9) 0.0034(8)
C21 0.0215(10) 0.0239(10) 0.0333(11) 0.0056(8) -0.0027(8) -0.0040(8)
C22 0.0234(10) 0.0302(11) 0.0243(10) 0.0053(8) 0.0033(8) -0.0025(9)
C23 0.0227(10) 0.0233(10) 0.0210(10) -0.0002(8) -0.0004(8) 0.0002(8)
C24 0.0396(12) 0.0353(12) 0.0246(11) 0.0019(9) 0.0070(9) 0.0092(10)
C25 0.0355(13) 0.0302(12) 0.0546(15) 0.0130(11) 0.0015(11) 0.0019(10)
C26 0.0365(12) 0.0466(14) 0.0349(12) 0.0018(10) 0.0143(10) 0.0053(11)
C27 0.0469(15) 0.0656(17) 0.0324(13) -0.0040(12) -0.0032(11) 0.0002(13)
C28 0.0402(14) 0.0654(18) 0.0455(15) 0.0043(13) -0.0019(11) -0.0105(13)
C29 0.0464(15) 0.080(2) 0.0338(14) 0.0079(13) 0.0091(11) -0.0021(14)

loop_
_atom_type_symbol
_atom_type_description
_atom_type_scat_dispersion_real
_atom_type_scat_dispersion_imag
_atom_type_scat_source
C C 0.0033 0.0016 'International Tables Vol C Tables 4.2.6.8 and 6.1.1.4'
H H 0.0000 0.0000 'International Tables Vol C Tables 4.2.6.8 and 6.1.1.4'
N N 0.0061 0.0033 'International Tables Vol C Tables 4.2.6.8 and 6.1.1.4'
Mg Mg 0.0486 0.0363 'International Tables Vol C Tables 4.2.6.8 and 6.1.1.4'
P P 0.1023 0.0942 'International Tables Vol C Tables 4.2.6.8 and 6.1.1.4'
Cl Cl 0.1484 0.1585 'International Tables Vol C Tables 4.2.6.8 and 6.1.1.4'

loop_
_geom_angle_atom_site_label_1
_geom_angle_atom_site_label_2
_geom_angle_atom_site_label_3
_geom_angle
_geom_angle_site_symmetry_1
_geom_angle_site_symmetry_3
Mg1 Cl1 Mg1 89.68(3) . 3_666
C2 C1 H1A 109.5 . .
C2 C1 H1B 109.5 . .
H1A C1 H1B 109.5 . .
C2 C1 H1C 109.5 . .
H1A C1 H1C 109.5 . .
H1B C1 H1C 109.5 . .
C2 N1 C6 118.71(15) . .
C2 N1 Mg1 122.08(12) . .
C6 N1 Mg1 119.21(11) . .
N2 Mg1 N1 95.62(6) . .
N2 Mg1 Cl1 116.25(5) . .
N1 Mg1 Cl1 118.23(5) . .
N2 Mg1 Cl1 120.64(5) . 3_666
N1 Mg1 Cl1 117.91(5) . 3_666
Cl1 Mg1 Cl1 90.32(3) . 3_666
N2 Mg1 Mg1 132.48(5) . 3_666
N1 Mg1 Mg1 131.86(5) . 3_666
Cl1 Mg1 Mg1 45.460(18) . 3_666
Cl1 Mg1 Mg1 44.859(18) 3_666 3_666
C4 N2 C18 117.94(15) . .
C4 N2 Mg1 121.51(12) . .
C18 N2 Mg1 120.55(11) . .
N1 C2 C3 123.96(17) . .
N1 C2 C1 120.80(17) . .
C3 C2 C1 115.23(17) . .
C4 C5 H5A 109.5 . .
C4 C5 H5B 109.5 . .
H5A C5 H5B 109.5 . .
C4 C5 H5C 109.5 . .
H5A C5 H5C 109.5 . .
H5B C5 H5C 109.5 . .
N2 C4 C3 124.60(17) . .
N2 C4 C5 119.08(17) . .
C3 C4 C5 116.32(17) . .
C4 C3 C2 130.29(18) . .
C4 C3 H3 114.9 . .
C2 C3 H3 114.9 . .
C11 C6 C7 120.89(16) . .
C11 C6 N1 120.10(16) . .
C7 C6 N1 118.96(16) . .
C8 C7 C6 118.36(17) . .
C8 C7 C15 119.38(17) . .
C6 C7 C15 122.26(17) . .
C10 C9 C8 120.08(17) . .
C10 C9 H9 120.0 . .
C8 C9 H9 120.0 . .
C9 C8 C7 120.98(17) . .
C9 C8 H8 119.5 . .
C7 C8 H8 119.5 . .
C11 C12 C14 112.67(16) . .
C11 C12 C13 111.10(16) . .
C14 C12 C13 109.46(18) . .
C11 C12 H12 107.8 . .
C14 C12 H12 107.8 . .
C13 C12 H12 107.8 . .
C10 C11 C6 118.26(17) . .
C10 C11 C12 119.45(17) . .
C6 C11 C12 122.29(16) . .
C9 C10 C11 121.30(18) . .
C9 C10 H10 119.3 . .
C11 C10 H10 119.3 . .
C17 C15 C7 112.31(18) . .
C17 C15 C16 110.17(19) . .
C7 C15 C16 111.58(18) . .
C17 C15 H15 107.5 . .
C7 C15 H15 107.5 . .
C16 C15 H15 107.5 . .
C12 C14 H14A 109.5 . .
C12 C14 H14B 109.5 . .
H14A C14 H14B 109.5 . .
C12 C14 H14C 109.5 . .
H14A C14 H14C 109.5 . .
H14B C14 H14C 109.5 . .
C12 C13 H13A 109.5 . .
C12 C13 H13B 109.5 . .
H13A C13 H13B 109.5 . .
C12 C13 H13C 109.5 . .
H13A C13 H13C 109.5 . .
H13B C13 H13C 109.5 . .
C15 C16 H16A 109.5 . .
C15 C16 H16B 109.5 . .
H16A C16 H16B 109.5 . .
C15 C16 H16C 109.5 . .
H16A C16 H16C 109.5 . .
H16B C16 H16C 109.5 . .
C20 C19 C18 118.68(18) . .
C20 C19 C26 120.67(18) . .
C18 C19 C26 120.65(18) . .
C19 C18 C23 120.40(17) . .
C19 C18 N2 119.67(16) . .
C23 C18 N2 119.90(16) . .
C15 C17 H17A 109.5 . .
C15 C17 H17B 109.5 . .
H17A C17 H17B 109.5 . .
C15 C17 H17C 109.5 . .
H17A C17 H17C 109.5 . .
H17B C17 H17C 109.5 . .
C19 C20 C21 122.10(18) . .
C19 C20 H20 118.9 . .
C21 C20 H20 118.9 . .
C22 C21 C20 117.75(18) . .
C22 C21 C25 120.97(18) . .
C20 C21 C25 121.28(19) . .
C21 C22 C23 122.51(18) . .
C21 C22 H22 118.7 . .
C23 C22 H22 118.7 . .
C22 C23 C18 118.55(17) . .
C22 C23 C24 120.01(17) . .
C18 C23 C24 121.43(17) . .
C23 C24 H24A 109.5 . .
C23 C24 H24B 109.5 . .
H24A C24 H24B 109.5 . .
C23 C24 H24C 109.5 . .
H24A C24 H24C 109.5 . .
H24B C24 H24C 109.5 . .
C21 C25 H25A 109.5 . .
C21 C25 H25B 109.5 . .
H25A C25 H25B 109.5 . .
C21 C25 H25C 109.5 . .
H25A C25 H25C 109.5 . .
H25B C25 H25C 109.5 . .
C19 C26 H26A 109.5 . .
C19 C26 H26B 109.5 . .
H26A C26 H26B 109.5 . .
C19 C26 H26C 109.5 . .
H26A C26 H26C 109.5 . .
H26B C26 H26C 109.5 . .
C29 C27 C28 119.7(2) 3_767 .
C29 C27 H27 120.1 3_767 .
C28 C27 H27 120.1 . .
C27 C28 C29 119.9(2) . .
C27 C28 H28 120.0 . .
C29 C28 H28 120.0 . .
C27 C29 C28 120.4(2) 3_767 .
C27 C29 H29 119.8 3_767 .
C28 C29 H29 119.8 . .

loop_
_geom_bond_atom_site_label_1
_geom_bond_atom_site_label_2
_geom_bond_distance
_geom_bond_site_symmetry_2
Cl1 Mg1 2.3701(7) .
Cl1 Mg1 2.3949(8) 3_666
C1 C2 1.514(3) .
C1 H1A 0.9800 .
C1 H1B 0.9800 .
C1 H1C 0.9800 .
N1 C2 1.330(2) .
N1 C6 1.442(2) .
N1 Mg1 2.0164(16) .
Mg1 N2 2.0097(16) .
Mg1 Cl1 2.3949(8) 3_666
Mg1 Mg1 3.3600(12) 3_666
N2 C4 1.329(2) .
N2 C18 1.439(2) .
C2 C3 1.402(3) .
C5 C4 1.515(3) .
C5 H5A 0.9800 .
C5 H5B 0.9800 .
C5 H5C 0.9800 .
C4 C3 1.401(3) .
C3 H3 0.9500 .
C6 C11 1.403(3) .
C6 C7 1.404(3) .
C7 C8 1.393(3) .
C7 C15 1.519(3) .
C9 C10 1.373(3) .
C9 C8 1.378(3) .
C9 H9 0.9500 .
C8 H8 0.9500 .
C12 C11 1.521(3) .
C12 C14 1.525(3) .
C12 C13 1.527(3) .
C12 H12 1.0000 .
C11 C10 1.391(3) .
C10 H10 0.9500 .
C15 C17 1.519(3) .
C15 C16 1.520(3) .
C15 H15 1.0000 .
C14 H14A 0.9800 .
C14 H14B 0.9800 .
C14 H14C 0.9800 .
C13 H13A 0.9800 .
C13 H13B 0.9800 .
C13 H13C 0.9800 .
C16 H16A 0.9800 .
C16 H16B 0.9800 .
C16 H16C 0.9800 .
C19 C20 1.388(3) .
C19 C18 1.399(3) .
C19 C26 1.505(3) .
C18 C23 1.399(3) .
C17 H17A 0.9800 .
C17 H17B 0.9800 .
C17 H17C 0.9800 .
C20 C21 1.389(3) .
C20 H20 0.9500 .
C21 C22 1.380(3) .
C21 C25 1.507(3) .
C22 C23 1.387(3) .
C22 H22 0.9500 .
C23 C24 1.501(3) .
C24 H24A 0.9800 .
C24 H24B 0.9800 .
C24 H24C 0.9800 .
C25 H25A 0.9800 .
C25 H25B 0.9800 .
C25 H25C 0.9800 .
C26 H26A 0.9800 .
C26 H26B 0.9800 .
C26 H26C 0.9800 .
C27 C29 1.363(4) 3_767
C27 C28 1.364(4) .
C27 H27 0.9500 .
C28 C29 1.379(4) .
C28 H28 0.9500 .
C29 C27 1.363(4) 3_767
C29 H29 0.9500 .

loop_
_geom_torsion_atom_site_label_1
_geom_torsion_atom_site_label_2
_geom_torsion_atom_site_label_3
_geom_torsion_atom_site_label_4
_geom_torsion
_geom_torsion_site_symmetry_1
_geom_torsion_site_symmetry_4
C6 N1 C2 C3 -175.52(18) . .
Mg1 N1 C2 C3 4.0(3) . .
C6 N1 C2 C1 3.8(3) . .
Mg1 N1 C2 C1 -176.64(15) . .
C18 N2 C4 C3 171.80(18) . .
Mg1 N2 C4 C3 -9.1(3) . .
C18 N2 C4 C5 -7.6(3) . .
Mg1 N2 C4 C5 171.50(15) . .
N2 C4 C3 C2 -3.8(4) . .
C5 C4 C3 C2 175.6(2) . .
N1 C2 C3 C4 6.8(4) . .
C1 C2 C3 C4 -172.6(2) . .
C2 N1 C6 C11 -90.4(2) . .
Mg1 N1 C6 C11 90.02(18) . .
C2 N1 C6 C7 92.1(2) . .
Mg1 N1 C6 C7 -87.48(18) . .
C11 C6 C7 C8 4.1(3) . .
N1 C6 C7 C8 -178.47(16) . .
C11 C6 C7 C15 -176.72(17) . .
N1 C6 C7 C15 0.8(3) . .
C10 C9 C8 C7 -1.0(3) . .
C6 C7 C8 C9 -1.8(3) . .
C15 C7 C8 C9 178.98(18) . .
C7 C6 C11 C10 -3.6(3) . .
N1 C6 C11 C10 178.99(16) . .
C7 C6 C11 C12 175.74(17) . .
N1 C6 C11 C12 -1.7(3) . .
C14 C12 C11 C10 -68.5(2) . .
C13 C12 C11 C10 54.7(2) . .
C14 C12 C11 C6 112.2(2) . .
C13 C12 C11 C6 -124.58(19) . .
C8 C9 C10 C11 1.5(3) . .
C6 C11 C10 C9 0.8(3) . .
C12 C11 C10 C9 -178.56(17) . .
C8 C7 C15 C17 -47.9(2) . .
C6 C7 C15 C17 132.8(2) . .
C8 C7 C15 C16 76.3(2) . .
C6 C7 C15 C16 -102.9(2) . .
C20 C19 C18 C23 -1.2(3) . .
C26 C19 C18 C23 178.28(18) . .
C20 C19 C18 N2 -179.03(16) . .
C26 C19 C18 N2 0.5(3) . .
C4 N2 C18 C19 -86.5(2) . .
Mg1 N2 C18 C19 94.35(18) . .
C4 N2 C18 C23 95.7(2) . .
Mg1 N2 C18 C23 -83.45(19) . .
C18 C19 C20 C21 0.8(3) . .
C26 C19 C20 C21 -178.73(19) . .
C19 C20 C21 C22 0.4(3) . .
C19 C20 C21 C25 -179.20(19) . .
C20 C21 C22 C23 -1.1(3) . .
C25 C21 C22 C23 178.45(19) . .
C21 C22 C23 C18 0.7(3) . .
C21 C22 C23 C24 -178.26(19) . .
C19 C18 C23 C22 0.5(3) . .
N2 C18 C23 C22 178.31(16) . .
C19 C18 C23 C24 179.46(18) . .
N2 C18 C23 C24 -2.8(3) . .
C29 C27 C28 C29 -0.5(5) 3_767 .
C27 C28 C29 C27 0.5(5) . 3_767
